data_4078557
loop_
_publ_author_name
'Zhang, Qiang'
'Xiang, Li'
'Deng, Liang'

_publ_section_title
;
 Dinuclear Iron--Imido Complexes withN-Heterocyclic Carbene Ligation:
 Synthesis, Structure, and Redox Reactivity
;
_journal_issue 12
_journal_name_full Organometallics
_journal_page_first 4537
_journal_paper_doi 10.1021/om300319n
_journal_volume 31
_journal_year 2012
_chemical_formula_sum 'C46 H74 F2 Fe2 N6'
_chemical_formula_weight 860.81
_chemical_name_systematic
; 
 ? 
;
_space_group_IT_number 61
_symmetry_cell_setting orthorhombic
_symmetry_space_group_name_Hall '-P 2ac 2ab'
_symmetry_space_group_name_H-M 'P b c a'
_atom_sites_solution_hydrogens geom
_atom_sites_solution_primary direct
_atom_sites_solution_secondary difmap
_audit_creation_method SHELXL-97
_cell_angle_alpha 90.00
_cell_angle_beta 90.00
_cell_angle_gamma 90.00
_cell_formula_units_Z 8
_cell_length_a 17.8374(15)
_cell_length_b 20.5763(17)
_cell_length_c 25.961(2)
_cell_measurement_reflns_used 9806
_cell_measurement_temperature 133(2)
_cell_measurement_theta_max 30.60
_cell_measurement_theta_min 2.42
_cell_volume 9528.4(13)
_computing_cell_refinement 'Bruker SAINT'
_computing_data_collection 'Bruker APEX2'
_computing_data_reduction 'Bruker SAINT'
_computing_molecular_graphics 'Bruker SHELXTL'
_computing_publication_material 'Bruker SHELXTL'
_computing_structure_refinement 'SHELXL-97 (Sheldrick, 1997)'
_computing_structure_solution 'SHELXS-97 (Sheldrick, 1990)'
_diffrn_ambient_temperature 133(2)
_diffrn_measured_fraction_theta_full 0.999
_diffrn_measured_fraction_theta_max 0.999
_diffrn_measurement_device_type 'Bruker APEX-II CCD'
_diffrn_measurement_method '\f and \w scans'
_diffrn_radiation_monochromator graphite
_diffrn_radiation_source 'fine-focus sealed tube'
_diffrn_radiation_type MoK\a
_diffrn_radiation_wavelength 0.71073
_diffrn_reflns_av_R_equivalents 0.0242
_diffrn_reflns_av_sigmaI/netI 0.0224
_diffrn_reflns_limit_h_max 22
_diffrn_reflns_limit_h_min -17
_diffrn_reflns_limit_k_max 26
_diffrn_reflns_limit_k_min -21
_diffrn_reflns_limit_l_max 33
_diffrn_reflns_limit_l_min -32
_diffrn_reflns_number 45112
_diffrn_reflns_theta_full 27.00
_diffrn_reflns_theta_max 27.00
_diffrn_reflns_theta_min 1.57
_diffrn_standards_number 0
_exptl_absorpt_coefficient_mu 0.653
_exptl_absorpt_correction_T_max 0.8282
_exptl_absorpt_correction_T_min 0.7802
_exptl_absorpt_correction_type multi-scan
_exptl_absorpt_process_details sadabs
_exptl_crystal_colour black
_exptl_crystal_density_diffrn 1.200
_exptl_crystal_density_method 'not measured'
_exptl_crystal_description block
_exptl_crystal_F_000 3696
_exptl_crystal_size_max 0.40
_exptl_crystal_size_mid 0.35
_exptl_crystal_size_min 0.30
_refine_diff_density_max 0.575
_refine_diff_density_min -0.598
_refine_diff_density_rms 0.073
_refine_ls_extinction_method none
_refine_ls_goodness_of_fit_ref 1.047
_refine_ls_hydrogen_treatment constr
_refine_ls_matrix_type full
_refine_ls_number_parameters 550
_refine_ls_number_reflns 10393
_refine_ls_number_restraints 66
_refine_ls_restrained_S_all 1.048
_refine_ls_R_factor_all 0.0426
_refine_ls_R_factor_gt 0.0333
_refine_ls_shift/su_max 0.001
_refine_ls_shift/su_mean 0.000
_refine_ls_structure_factor_coef Fsqd
_refine_ls_weighting_details 'calc w=1/[\s^2^(Fo^2^)+(0.0439P)^2^+5.1239P] where P=(Fo^2^+2Fc^2^)/3'
_refine_ls_weighting_scheme calc
_refine_ls_wR_factor_gt 0.0866
_refine_ls_wR_factor_ref 0.0944
_reflns_number_gt 8706
_reflns_number_total 10393
_reflns_threshold_expression >2sigma(I)
_cod_data_source_file om300319n_si_001.cif
_cod_data_source_block 2
_cod_depositor_comments
;
The following automatic conversions were performed:

'_symmetry_cell_setting' value 'Orthorhombic' changed to
'orthorhombic' according to
/home/saulius/struct/CIF-dictionaries/cif_core.dic dictionary named
'cif_core.dic' version 2.4.1 from 2010-06-29.

Automatic conversion script
Id: cif_fix_values 1891 2012-01-12 08:04:46Z andrius 
;
_cod_original_cell_volume 9528.5(14)
_cod_original_sg_symbol_H-M Pbca
_cod_database_code 4078557

loop_
_symmetry_equiv_pos_as_xyz
'x, y, z'
'x+1/2, -y+1/2, -z'
'-x, y+1/2, -z+1/2'
'-x+1/2, -y, z+1/2'
'-x, -y, -z'
'-x-1/2, y-1/2, z'
'x, -y-1/2, z-1/2'
'x-1/2, y, -z-1/2'

loop_
_atom_site_label
_atom_site_type_symbol
_atom_site_fract_x
_atom_site_fract_y
_atom_site_fract_z
_atom_site_U_iso_or_equiv
_atom_site_adp_type
_atom_site_occupancy
_atom_site_symmetry_multiplicity
_atom_site_calc_flag
_atom_site_refinement_flags
_atom_site_disorder_assembly
_atom_site_disorder_group
Fe1 Fe 0.530485(12) 0.256460(10) 0.168022(8) 0.02014(7) Uani 1 1 d . . .
Fe2 Fe 0.475886(12) 0.240073(10) 0.079284(8) 0.02053(7) Uani 1 1 d . . .
F1 F 0.62926(5) 0.25716(5) 0.19217(4) 0.0321(2) Uani 1 1 d . . .
F2 F 0.37839(5) 0.22210(5) 0.05758(4) 0.0305(2) Uani 1 1 d . . .
N1 N 0.40242(7) 0.28010(6) 0.25032(5) 0.0223(3) Uani 1 1 d . . .
N2 N 0.48335(7) 0.20985(6) 0.27603(5) 0.0226(3) Uani 1 1 d . . .
N3 N 0.60620(7) 0.26156(6) -0.00148(5) 0.0208(3) Uani 1 1 d . A .
N4 N 0.53326(8) 0.18462(7) -0.02557(5) 0.0307(3) Uani 1 1 d . . .
N5 N 0.49587(7) 0.31732(6) 0.11824(5) 0.0213(3) Uani 1 1 d . . .
N6 N 0.50834(7) 0.18166(6) 0.12958(5) 0.0215(3) Uani 1 1 d . . .
C1 C 0.46623(8) 0.24949(7) 0.23627(6) 0.0208(3) Uani 1 1 d . . .
C2 C 0.54347(8) 0.22889(8) 0.01223(6) 0.0234(3) Uani 1 1 d . A .
C3 C 0.36413(9) 0.32605(8) 0.21503(6) 0.0258(3) Uani 1 1 d . . .
H3 H 0.3953 0.3282 0.1831 0.031 Uiso 1 1 calc R . .
C4 C 0.36061(12) 0.39452(9) 0.23619(8) 0.0413(4) Uani 1 1 d . . .
H4A H 0.3256 0.3959 0.2653 0.062 Uiso 1 1 calc R . .
H4B H 0.3434 0.4242 0.2092 0.062 Uiso 1 1 calc R . .
H4C H 0.4106 0.4078 0.2479 0.062 Uiso 1 1 calc R . .
C5 C 0.28786(11) 0.30022(11) 0.19891(8) 0.0455(5) Uani 1 1 d . . .
H5A H 0.2932 0.2555 0.1864 0.068 Uiso 1 1 calc R . .
H5B H 0.2674 0.3276 0.1714 0.068 Uiso 1 1 calc R . .
H5C H 0.2538 0.3009 0.2285 0.068 Uiso 1 1 calc R . .
C6 C 0.31083(10) 0.28359(10) 0.32653(7) 0.0370(4) Uani 1 1 d . . .
H6A H 0.3073 0.2625 0.3603 0.055 Uiso 1 1 calc R . .
H6B H 0.2663 0.2730 0.3061 0.055 Uiso 1 1 calc R . .
H6C H 0.3139 0.3308 0.3312 0.055 Uiso 1 1 calc R . .
C7 C 0.37949(9) 0.26001(8) 0.29911(6) 0.0253(3) Uani 1 1 d . . .
C8 C 0.43096(9) 0.21610(8) 0.31547(6) 0.0255(3) Uani 1 1 d . . .
C9 C 0.43326(11) 0.17998(10) 0.36536(7) 0.0375(4) Uani 1 1 d . . .
H9A H 0.3921 0.1948 0.3875 0.056 Uiso 1 1 calc R . .
H9B H 0.4812 0.1882 0.3826 0.056 Uiso 1 1 calc R . .
H9C H 0.4279 0.1333 0.3588 0.056 Uiso 1 1 calc R . .
C10 C 0.55098(9) 0.16749(8) 0.27502(6) 0.0291(3) Uani 1 1 d . . .
H10 H 0.5724 0.1711 0.2395 0.035 Uiso 1 1 calc R . .
C11 C 0.61021(10) 0.19360(11) 0.31144(8) 0.0457(5) Uani 1 1 d . . .
H11A H 0.6213 0.2389 0.3027 0.069 Uiso 1 1 calc R . .
H11B H 0.6559 0.1675 0.3083 0.069 Uiso 1 1 calc R . .
H11C H 0.5917 0.1913 0.3469 0.069 Uiso 1 1 calc R . .
C12 C 0.53351(12) 0.09630(9) 0.28331(7) 0.0400(4) Uani 1 1 d . . .
H12A H 0.5220 0.0888 0.3197 0.060 Uiso 1 1 calc R . .
H12B H 0.5770 0.0700 0.2733 0.060 Uiso 1 1 calc R . .
H12C H 0.4902 0.0840 0.2622 0.060 Uiso 1 1 calc R . .
C13 C 0.63725(8) 0.31458(7) 0.03051(6) 0.0230(3) Uani 1 1 d . . .
H13 H 0.6039 0.3183 0.0613 0.028 Uiso 1 1 calc R . .
C14 C 0.71467(10) 0.29787(10) 0.05059(8) 0.0420(5) Uani 1 1 d . . .
H14A H 0.7141 0.2540 0.0653 0.063 Uiso 1 1 calc R . .
H14B H 0.7291 0.3292 0.0772 0.063 Uiso 1 1 calc R . .
H14C H 0.7509 0.2996 0.0222 0.063 Uiso 1 1 calc R . .
C15 C 0.63384(12) 0.37955(9) 0.00314(8) 0.0422(5) Uani 1 1 d . . .
H15A H 0.6681 0.3791 -0.0264 0.063 Uiso 1 1 calc R . .
H15B H 0.6486 0.4141 0.0270 0.063 Uiso 1 1 calc R . .
H15C H 0.5826 0.3874 -0.0090 0.063 Uiso 1 1 calc R . .
C16 C 0.70430(10) 0.26318(10) -0.07334(7) 0.0353(4) Uani 1 1 d . A .
H16A H 0.7110 0.2410 -0.1064 0.053 Uiso 1 1 calc R . .
H16B H 0.7479 0.2549 -0.0513 0.053 Uiso 1 1 calc R . .
H16C H 0.6994 0.3100 -0.0792 0.053 Uiso 1 1 calc R . .
C17 C 0.63526(9) 0.23828(8) -0.04756(6) 0.0254(3) Uani 1 1 d . . .
C18 C 0.58902(10) 0.18988(9) -0.06297(6) 0.0314(4) Uani 1 1 d . A .
C19 C 0.59391(13) 0.14879(11) -0.11026(8) 0.0490(5) Uani 1 1 d . . .
H19A H 0.5505 0.1574 -0.1324 0.073 Uiso 1 1 calc R A .
H19B H 0.5943 0.1028 -0.1004 0.073 Uiso 1 1 calc R . .
H19C H 0.6401 0.1592 -0.1290 0.073 Uiso 1 1 calc R . .
C20 C 0.4634(5) 0.1440(4) -0.0208(3) 0.0322(13) Uani 0.50 1 d PU A 1
H20A H 0.4348 0.1561 0.0108 0.039 Uiso 0.50 1 calc PR A 1
C21 C 0.4147(12) 0.1469(9) -0.0665(7) 0.046(3) Uani 0.50 1 d PU A 1
H21A H 0.3954 0.1912 -0.0705 0.069 Uiso 0.50 1 calc PR A 1
H21B H 0.3728 0.1167 -0.0622 0.069 Uiso 0.50 1 calc PR A 1
H21C H 0.4436 0.1348 -0.0971 0.069 Uiso 0.50 1 calc PR A 1
C22 C 0.4931(2) 0.07103(17) -0.01680(15) 0.0331(8) Uani 0.50 1 d PU A 1
H22A H 0.5257 0.0668 0.0134 0.050 Uiso 0.50 1 calc PR A 1
H22B H 0.5214 0.0601 -0.0479 0.050 Uiso 0.50 1 calc PR A 1
H22C H 0.4503 0.0414 -0.0134 0.050 Uiso 0.50 1 calc PR A 1
C20' C 0.4778(5) 0.1306(4) -0.0316(3) 0.0380(15) Uani 0.50 1 d PU A 2
H20B H 0.5034 0.1005 -0.0562 0.046 Uiso 0.50 1 calc PR A 2
C21' C 0.4122(10) 0.1588(8) -0.0644(6) 0.032(2) Uani 0.50 1 d PU A 2
H21D H 0.3738 0.1253 -0.0692 0.048 Uiso 0.50 1 calc PR A 2
H21E H 0.4313 0.1726 -0.0981 0.048 Uiso 0.50 1 calc PR A 2
H21F H 0.3903 0.1962 -0.0466 0.048 Uiso 0.50 1 calc PR A 2
C22' C 0.4649(4) 0.0919(3) 0.0102(3) 0.0771(17) Uani 0.50 1 d PU A 2
H22D H 0.4274 0.0590 0.0014 0.116 Uiso 0.50 1 calc PR A 2
H22E H 0.4465 0.1185 0.0388 0.116 Uiso 0.50 1 calc PR A 2
H22F H 0.5117 0.0704 0.0203 0.116 Uiso 0.50 1 calc PR A 2
C23 C 0.49412(9) 0.38386(7) 0.10771(6) 0.0214(3) Uani 1 1 d . . .
C24 C 0.55268(9) 0.42583(8) 0.12517(6) 0.0251(3) Uani 1 1 d . . .
C25 C 0.55313(10) 0.49063(8) 0.10992(7) 0.0322(4) Uani 1 1 d . . .
H25 H 0.5928 0.5180 0.1210 0.039 Uiso 1 1 calc R . .
C26 C 0.49745(12) 0.51628(8) 0.07903(7) 0.0406(4) Uani 1 1 d . . .
H26 H 0.4995 0.5603 0.0682 0.049 Uiso 1 1 calc R . .
C27 C 0.43889(11) 0.47679(8) 0.06419(7) 0.0362(4) Uani 1 1 d . . .
H27 H 0.3997 0.4947 0.0439 0.043 Uiso 1 1 calc R . .
C28 C 0.43530(9) 0.41154(8) 0.07798(6) 0.0253(3) Uani 1 1 d . . .
C29 C 0.61386(9) 0.40186(8) 0.16085(7) 0.0299(4) Uani 1 1 d . . .
H29 H 0.6250 0.3557 0.1515 0.036 Uiso 1 1 calc R . .
C30 C 0.68704(11) 0.44049(10) 0.15661(10) 0.0517(6) Uani 1 1 d . . .
H30A H 0.7035 0.4413 0.1206 0.078 Uiso 1 1 calc R . .
H30B H 0.7257 0.4198 0.1778 0.078 Uiso 1 1 calc R . .
H30C H 0.6787 0.4851 0.1687 0.078 Uiso 1 1 calc R . .
C31 C 0.58608(12) 0.40279(10) 0.21672(7) 0.0421(5) Uani 1 1 d . . .
H31A H 0.5756 0.4477 0.2271 0.063 Uiso 1 1 calc R . .
H31B H 0.6247 0.3844 0.2393 0.063 Uiso 1 1 calc R . .
H31C H 0.5402 0.3769 0.2195 0.063 Uiso 1 1 calc R . .
C32 C 0.36880(9) 0.37209(8) 0.05911(6) 0.0278(3) Uani 1 1 d . . .
H32 H 0.3673 0.3308 0.0794 0.033 Uiso 1 1 calc R . .
C33 C 0.29376(11) 0.40702(10) 0.06679(8) 0.0424(4) Uani 1 1 d . . .
H33A H 0.2884 0.4195 0.1030 0.064 Uiso 1 1 calc R . .
H33B H 0.2527 0.3779 0.0571 0.064 Uiso 1 1 calc R . .
H33C H 0.2923 0.4460 0.0451 0.064 Uiso 1 1 calc R . .
C34 C 0.37909(10) 0.35416(9) 0.00220(7) 0.0340(4) Uani 1 1 d . . .
H34A H 0.3778 0.3937 -0.0188 0.051 Uiso 1 1 calc R . .
H34B H 0.3386 0.3250 -0.0085 0.051 Uiso 1 1 calc R . .
H34C H 0.4274 0.3323 -0.0024 0.051 Uiso 1 1 calc R . .
C35 C 0.51356(9) 0.11528(7) 0.13921(6) 0.0214(3) Uani 1 1 d . . .
C36 C 0.44817(9) 0.07856(8) 0.15093(6) 0.0257(3) Uani 1 1 d . . .
C37 C 0.45588(10) 0.01286(8) 0.16215(7) 0.0320(4) Uani 1 1 d . . .
H37 H 0.4125 -0.0119 0.1702 0.038 Uiso 1 1 calc R . .
C38 C 0.52498(11) -0.01746(8) 0.16190(7) 0.0361(4) Uani 1 1 d . . .
H38 H 0.5290 -0.0623 0.1702 0.043 Uiso 1 1 calc R . .
C39 C 0.58806(10) 0.01792(8) 0.14950(7) 0.0339(4) Uani 1 1 d . . .
H39 H 0.6353 -0.0034 0.1486 0.041 Uiso 1 1 calc R . .
C40 C 0.58441(9) 0.08403(8) 0.13828(6) 0.0274(3) Uani 1 1 d . . .
C41 C 0.37056(9) 0.10893(8) 0.15217(7) 0.0330(4) Uani 1 1 d . . .
H41 H 0.3758 0.1554 0.1416 0.040 Uiso 1 1 calc R . .
C42 C 0.33726(11) 0.10785(11) 0.20635(8) 0.0471(5) Uani 1 1 d . . .
H42A H 0.3313 0.0627 0.2177 0.071 Uiso 1 1 calc R . .
H42B H 0.2882 0.1293 0.2061 0.071 Uiso 1 1 calc R . .
H42C H 0.3709 0.1308 0.2300 0.071 Uiso 1 1 calc R . .
C43 C 0.31787(12) 0.07614(12) 0.11412(10) 0.0569(6) Uani 1 1 d . . .
H43A H 0.3376 0.0812 0.0791 0.085 Uiso 1 1 calc R . .
H43B H 0.2682 0.0963 0.1163 0.085 Uiso 1 1 calc R . .
H43C H 0.3139 0.0298 0.1224 0.085 Uiso 1 1 calc R . .
C44 C 0.65574(10) 0.12060(9) 0.12499(8) 0.0387(4) Uani 1 1 d . . .
H44 H 0.6422 0.1675 0.1208 0.046 Uiso 1 1 calc R . .
C45 C 0.71345(11) 0.11623(11) 0.16823(10) 0.0529(6) Uani 1 1 d . . .
H45A H 0.6928 0.1357 0.1996 0.079 Uiso 1 1 calc R . .
H45B H 0.7590 0.1396 0.1581 0.079 Uiso 1 1 calc R . .
H45C H 0.7257 0.0705 0.1747 0.079 Uiso 1 1 calc R . .
C46 C 0.68810(14) 0.09717(14) 0.07368(10) 0.0668(7) Uani 1 1 d . . .
H46A H 0.6985 0.0505 0.0757 0.100 Uiso 1 1 calc R . .
H46B H 0.7347 0.1206 0.0664 0.100 Uiso 1 1 calc R . .
H46C H 0.6518 0.1054 0.0461 0.100 Uiso 1 1 calc R . .

loop_
_atom_site_aniso_label
_atom_site_aniso_U_11
_atom_site_aniso_U_22
_atom_site_aniso_U_33
_atom_site_aniso_U_23
_atom_site_aniso_U_13
_atom_site_aniso_U_12
Fe1 0.01830(12) 0.02110(11) 0.02102(12) 0.00196(8) 0.00223(8) 0.00236(8)
Fe2 0.01794(12) 0.02142(11) 0.02223(12) 0.00399(8) 0.00146(8) 0.00034(8)
F1 0.0195(5) 0.0330(5) 0.0437(6) 0.0051(4) -0.0010(4) 0.0008(4)
F2 0.0190(5) 0.0307(5) 0.0417(5) 0.0008(4) -0.0016(4) -0.0008(4)
N1 0.0162(6) 0.0301(7) 0.0205(6) -0.0016(5) -0.0010(5) 0.0024(5)
N2 0.0195(6) 0.0272(7) 0.0212(6) 0.0001(5) 0.0012(5) 0.0019(5)
N3 0.0151(6) 0.0266(6) 0.0208(6) 0.0003(5) -0.0007(5) 0.0011(5)
N4 0.0269(7) 0.0350(8) 0.0301(7) 0.0004(6) -0.0011(6) -0.0104(6)
N5 0.0178(6) 0.0211(6) 0.0250(6) 0.0028(5) 0.0029(5) 0.0017(5)
N6 0.0205(6) 0.0209(6) 0.0229(6) 0.0018(5) 0.0042(5) 0.0022(5)
C1 0.0168(7) 0.0245(7) 0.0212(7) -0.0019(5) -0.0002(5) 0.0004(6)
C2 0.0182(7) 0.0289(8) 0.0231(7) 0.0034(6) -0.0016(6) -0.0017(6)
C3 0.0215(8) 0.0329(8) 0.0230(7) 0.0002(6) -0.0025(6) 0.0071(6)
C4 0.0462(11) 0.0341(10) 0.0437(11) -0.0030(8) -0.0070(9) 0.0083(8)
C5 0.0350(10) 0.0516(12) 0.0500(11) 0.0038(9) -0.0228(9) -0.0011(9)
C6 0.0238(9) 0.0568(12) 0.0303(9) 0.0010(8) 0.0074(7) 0.0086(8)
C7 0.0201(8) 0.0353(8) 0.0205(7) -0.0030(6) 0.0015(6) 0.0003(6)
C8 0.0228(8) 0.0325(8) 0.0212(7) -0.0006(6) 0.0029(6) 0.0000(6)
C9 0.0395(10) 0.0463(11) 0.0267(8) 0.0080(7) 0.0076(7) 0.0087(8)
C10 0.0256(8) 0.0340(9) 0.0277(8) 0.0040(7) 0.0030(6) 0.0099(7)
C11 0.0250(9) 0.0572(13) 0.0549(12) -0.0025(10) -0.0072(8) 0.0082(9)
C12 0.0499(12) 0.0325(9) 0.0377(10) 0.0027(8) 0.0008(8) 0.0120(8)
C13 0.0198(7) 0.0274(8) 0.0219(7) -0.0013(6) -0.0009(6) -0.0014(6)
C14 0.0304(10) 0.0476(11) 0.0479(11) -0.0104(9) -0.0181(8) 0.0047(8)
C15 0.0601(13) 0.0286(9) 0.0378(10) 0.0035(8) -0.0050(9) -0.0010(9)
C16 0.0217(8) 0.0534(11) 0.0308(8) -0.0106(8) 0.0073(7) -0.0043(8)
C17 0.0185(7) 0.0344(8) 0.0232(7) -0.0025(6) 0.0013(6) 0.0009(6)
C18 0.0282(9) 0.0360(9) 0.0301(8) -0.0058(7) 0.0003(7) -0.0038(7)
C19 0.0512(12) 0.0557(13) 0.0401(11) -0.0208(9) 0.0060(9) -0.0155(10)
C20 0.028(3) 0.020(3) 0.048(3) -0.0139(19) 0.013(2) -0.007(2)
C21 0.028(4) 0.037(6) 0.073(5) -0.013(4) 0.000(3) 0.001(4)
C22 0.043(2) 0.0223(17) 0.0341(19) -0.0051(14) 0.0089(16) -0.0059(15)
C20' 0.026(3) 0.035(4) 0.054(4) 0.000(3) -0.006(3) -0.008(2)
C21' 0.017(3) 0.031(5) 0.049(4) -0.005(3) -0.004(2) -0.003(3)
C22' 0.083(4) 0.060(3) 0.088(4) 0.026(3) -0.032(3) -0.036(3)
C23 0.0240(8) 0.0208(7) 0.0194(7) 0.0002(5) 0.0043(6) 0.0024(6)
C24 0.0259(8) 0.0230(7) 0.0263(8) -0.0016(6) 0.0012(6) 0.0021(6)
C25 0.0376(10) 0.0212(8) 0.0380(9) -0.0023(7) -0.0061(7) -0.0030(7)
C26 0.0579(12) 0.0192(8) 0.0447(11) 0.0051(7) -0.0138(9) -0.0018(8)
C27 0.0456(11) 0.0251(8) 0.0379(9) 0.0038(7) -0.0146(8) 0.0041(8)
C28 0.0288(8) 0.0236(7) 0.0235(7) 0.0001(6) -0.0018(6) 0.0034(6)
C29 0.0252(8) 0.0235(8) 0.0410(9) -0.0014(7) -0.0067(7) 0.0003(6)
C30 0.0308(10) 0.0332(10) 0.0913(17) 0.0031(10) -0.0150(11) -0.0041(8)
C31 0.0536(12) 0.0384(10) 0.0344(9) -0.0056(8) -0.0150(9) 0.0047(9)
C32 0.0265(8) 0.0254(8) 0.0317(8) 0.0047(6) -0.0040(7) 0.0032(6)
C33 0.0308(10) 0.0403(10) 0.0560(12) 0.0086(9) -0.0001(9) 0.0095(8)
C34 0.0354(9) 0.0349(9) 0.0317(9) 0.0027(7) -0.0087(7) -0.0035(7)
C35 0.0263(8) 0.0205(7) 0.0175(7) 0.0000(5) 0.0003(6) 0.0025(6)
C36 0.0279(8) 0.0245(8) 0.0247(7) 0.0003(6) -0.0027(6) -0.0010(6)
C37 0.0356(9) 0.0236(8) 0.0368(9) 0.0016(7) -0.0057(7) -0.0060(7)
C38 0.0455(11) 0.0189(8) 0.0439(10) 0.0018(7) -0.0116(8) 0.0011(7)
C39 0.0340(9) 0.0261(8) 0.0417(10) -0.0015(7) -0.0057(7) 0.0089(7)
C40 0.0274(8) 0.0265(8) 0.0284(8) 0.0007(6) 0.0002(6) 0.0047(6)
C41 0.0238(8) 0.0278(8) 0.0475(10) 0.0069(7) -0.0008(7) -0.0030(7)
C42 0.0310(10) 0.0516(12) 0.0586(13) -0.0015(10) 0.0103(9) -0.0012(9)
C43 0.0382(12) 0.0627(14) 0.0697(15) -0.0012(12) -0.0213(11) 0.0018(10)
C44 0.0259(9) 0.0311(9) 0.0590(12) 0.0064(8) 0.0123(8) 0.0084(7)
C45 0.0255(10) 0.0419(11) 0.0915(17) -0.0005(11) -0.0030(10) 0.0024(8)
C46 0.0534(15) 0.0771(17) 0.0698(16) 0.0082(13) 0.0328(12) 0.0098(13)

loop_
_atom_type_symbol
_atom_type_description
_atom_type_scat_dispersion_real
_atom_type_scat_dispersion_imag
_atom_type_scat_source
C C 0.0033 0.0016 'International Tables Vol C Tables 4.2.6.8 and 6.1.1.4'
H H 0.0000 0.0000 'International Tables Vol C Tables 4.2.6.8 and 6.1.1.4'
N N 0.0061 0.0033 'International Tables Vol C Tables 4.2.6.8 and 6.1.1.4'
F F 0.0171 0.0103 'International Tables Vol C Tables 4.2.6.8 and 6.1.1.4'
Fe Fe 0.3463 0.8444 'International Tables Vol C Tables 4.2.6.8 and 6.1.1.4'

loop_
_geom_angle_atom_site_label_1
_geom_angle_atom_site_label_2
_geom_angle_atom_site_label_3
_geom_angle
F1 Fe1 N6 112.51(5)
F1 Fe1 N5 121.90(5)
N6 Fe1 N5 96.33(5)
F1 Fe1 C1 103.31(5)
N6 Fe1 C1 106.01(5)
N5 Fe1 C1 115.97(5)
F1 Fe1 Fe2 132.11(3)
N6 Fe1 Fe2 47.45(4)
N5 Fe1 Fe2 48.90(4)
C1 Fe1 Fe2 123.13(4)
F2 Fe2 N6 111.89(5)
F2 Fe2 N5 119.81(5)
N6 Fe2 N5 96.15(5)
F2 Fe2 C2 105.04(5)
N6 Fe2 C2 109.06(6)
N5 Fe2 C2 114.55(6)
F2 Fe2 Fe1 131.46(3)
N6 Fe2 Fe1 47.77(4)
N5 Fe2 Fe1 48.40(4)
C2 Fe2 Fe1 122.83(4)
C1 N1 C7 110.75(13)
C1 N1 C3 121.23(12)
C7 N1 C3 127.97(13)
C1 N2 C8 110.77(13)
C1 N2 C10 121.57(12)
C8 N2 C10 127.66(13)
C2 N3 C17 111.35(13)
C2 N3 C13 121.90(12)
C17 N3 C13 126.75(12)
C2 N4 C18 110.94(13)
C2 N4 C20' 131.7(3)
C18 N4 C20' 117.2(3)
C2 N4 C20 115.3(3)
C18 N4 C20 133.6(3)
C20' N4 C20 18.0(3)
C23 N5 Fe1 141.76(11)
C23 N5 Fe2 134.86(10)
Fe1 N5 Fe2 82.70(5)
C35 N6 Fe2 141.11(11)
C35 N6 Fe1 134.06(10)
Fe2 N6 Fe1 84.79(5)
N2 C1 N1 105.41(13)
N2 C1 Fe1 123.97(10)
N1 C1 Fe1 130.62(11)
N4 C2 N3 104.78(13)
N4 C2 Fe2 126.17(11)
N3 C2 Fe2 129.01(11)
N1 C3 C4 112.85(13)
N1 C3 C5 111.06(14)
C4 C3 C5 112.86(15)
N1 C3 H3 106.5
C4 C3 H3 106.5
C5 C3 H3 106.5
C3 C4 H4A 109.5
C3 C4 H4B 109.5
H4A C4 H4B 109.5
C3 C4 H4C 109.5
H4A C4 H4C 109.5
H4B C4 H4C 109.5
C3 C5 H5A 109.5
C3 C5 H5B 109.5
H5A C5 H5B 109.5
C3 C5 H5C 109.5
H5A C5 H5C 109.5
H5B C5 H5C 109.5
C7 C6 H6A 109.5
C7 C6 H6B 109.5
H6A C6 H6B 109.5
C7 C6 H6C 109.5
H6A C6 H6C 109.5
H6B C6 H6C 109.5
C8 C7 N1 106.47(13)
C8 C7 C6 128.37(15)
N1 C7 C6 125.16(14)
C7 C8 N2 106.59(13)
C7 C8 C9 128.42(15)
N2 C8 C9 124.98(14)
C8 C9 H9A 109.5
C8 C9 H9B 109.5
H9A C9 H9B 109.5
C8 C9 H9C 109.5
H9A C9 H9C 109.5
H9B C9 H9C 109.5
N2 C10 C12 113.43(14)
N2 C10 C11 110.26(14)
C12 C10 C11 113.44(15)
N2 C10 H10 106.4
C12 C10 H10 106.4
C11 C10 H10 106.4
C10 C11 H11A 109.5
C10 C11 H11B 109.5
H11A C11 H11B 109.5
C10 C11 H11C 109.5
H11A C11 H11C 109.5
H11B C11 H11C 109.5
C10 C12 H12A 109.5
C10 C12 H12B 109.5
H12A C12 H12B 109.5
C10 C12 H12C 109.5
H12A C12 H12C 109.5
H12B C12 H12C 109.5
N3 C13 C15 111.88(13)
N3 C13 C14 111.52(13)
C15 C13 C14 113.46(15)
N3 C13 H13 106.5
C15 C13 H13 106.5
C14 C13 H13 106.5
C13 C14 H14A 109.5
C13 C14 H14B 109.5
H14A C14 H14B 109.5
C13 C14 H14C 109.5
H14A C14 H14C 109.5
H14B C14 H14C 109.5
C13 C15 H15A 109.5
C13 C15 H15B 109.5
H15A C15 H15B 109.5
C13 C15 H15C 109.5
H15A C15 H15C 109.5
H15B C15 H15C 109.5
C17 C16 H16A 109.5
C17 C16 H16B 109.5
H16A C16 H16B 109.5
C17 C16 H16C 109.5
H16A C16 H16C 109.5
H16B C16 H16C 109.5
C18 C17 N3 106.31(14)
C18 C17 C16 128.53(15)
N3 C17 C16 125.16(14)
C17 C18 N4 106.62(14)
C17 C18 C19 128.62(16)
N4 C18 C19 124.77(16)
C18 C19 H19A 109.5
C18 C19 H19B 109.5
H19A C19 H19B 109.5
C18 C19 H19C 109.5
H19A C19 H19C 109.5
H19B C19 H19C 109.5
C21 C20 N4 113.6(10)
C21 C20 C22 106.7(9)
N4 C20 C22 104.7(5)
C21 C20 H20A 110.5
N4 C20 H20A 110.5
C22 C20 H20A 110.5
C20 C21 H21A 109.5
C20 C21 H21B 109.5
H21A C21 H21B 109.5
C20 C21 H21C 109.5
H21A C21 H21C 109.5
H21B C21 H21C 109.5
C20 C22 H22A 109.5
C20 C22 H22B 109.5
H22A C22 H22B 109.5
C20 C22 H22C 109.5
H22A C22 H22C 109.5
H22B C22 H22C 109.5
C22' C20' N4 117.5(6)
C22' C20' C21' 121.7(9)
N4 C20' C21' 106.1(9)
C22' C20' H20B 103.0
N4 C20' H20B 103.0
C21' C20' H20B 103.0
C20' C21' H21D 109.5
C20' C21' H21E 109.5
H21D C21' H21E 109.5
C20' C21' H21F 109.5
H21D C21' H21F 109.5
H21E C21' H21F 109.5
C20' C22' H22D 109.5
C20' C22' H22E 109.5
H22D C22' H22E 109.5
C20' C22' H22F 109.5
H22D C22' H22F 109.5
H22E C22' H22F 109.5
N5 C23 C28 121.03(14)
N5 C23 C24 120.94(14)
C28 C23 C24 118.00(14)
C25 C24 C23 119.55(15)
C25 C24 C29 118.84(15)
C23 C24 C29 121.60(14)
C26 C25 C24 121.83(16)
C26 C25 H25 119.1
C24 C25 H25 119.1
C27 C26 C25 118.81(16)
C27 C26 H26 120.6
C25 C26 H26 120.6
C26 C27 C28 122.15(16)
C26 C27 H27 118.9
C28 C27 H27 118.9
C27 C28 C23 119.50(15)
C27 C28 C32 117.97(14)
C23 C28 C32 122.51(14)
C24 C29 C30 113.64(15)
C24 C29 C31 109.99(14)
C30 C29 C31 109.70(16)
C24 C29 H29 107.8
C30 C29 H29 107.8
C31 C29 H29 107.8
C29 C30 H30A 109.5
C29 C30 H30B 109.5
H30A C30 H30B 109.5
C29 C30 H30C 109.5
H30A C30 H30C 109.5
H30B C30 H30C 109.5
C29 C31 H31A 109.5
C29 C31 H31B 109.5
H31A C31 H31B 109.5
C29 C31 H31C 109.5
H31A C31 H31C 109.5
H31B C31 H31C 109.5
C28 C32 C33 112.94(14)
C28 C32 C34 110.23(14)
C33 C32 C34 110.04(14)
C28 C32 H32 107.8
C33 C32 H32 107.8
C34 C32 H32 107.8
C32 C33 H33A 109.5
C32 C33 H33B 109.5
H33A C33 H33B 109.5
C32 C33 H33C 109.5
H33A C33 H33C 109.5
H33B C33 H33C 109.5
C32 C34 H34A 109.5
C32 C34 H34B 109.5
H34A C34 H34B 109.5
C32 C34 H34C 109.5
H34A C34 H34C 109.5
H34B C34 H34C 109.5
N6 C35 C40 120.10(14)
N6 C35 C36 120.32(13)
C40 C35 C36 119.57(14)
C37 C36 C35 118.70(15)
C37 C36 C41 119.08(15)
C35 C36 C41 122.22(14)
C38 C37 C36 121.79(16)
C38 C37 H37 119.1
C36 C37 H37 119.1
C39 C38 C37 119.39(16)
C39 C38 H38 120.3
C37 C38 H38 120.3
C38 C39 C40 121.78(16)
C38 C39 H39 119.1
C40 C39 H39 119.1
C39 C40 C35 118.75(15)
C39 C40 C44 119.51(15)
C35 C40 C44 121.74(14)
C36 C41 C43 111.51(16)
C36 C41 C42 111.59(15)
C43 C41 C42 110.57(17)
C36 C41 H41 107.7
C43 C41 H41 107.7
C42 C41 H41 107.7
C41 C42 H42A 109.5
C41 C42 H42B 109.5
H42A C42 H42B 109.5
C41 C42 H42C 109.5
H42A C42 H42C 109.5
H42B C42 H42C 109.5
C41 C43 H43A 109.5
C41 C43 H43B 109.5
H43A C43 H43B 109.5
C41 C43 H43C 109.5
H43A C43 H43C 109.5
H43B C43 H43C 109.5
C40 C44 C45 111.66(16)
C40 C44 C46 110.97(18)
C45 C44 C46 111.56(18)
C40 C44 H44 107.5
C45 C44 H44 107.5
C46 C44 H44 107.5
C44 C45 H45A 109.5
C44 C45 H45B 109.5
H45A C45 H45B 109.5
C44 C45 H45C 109.5
H45A C45 H45C 109.5
H45B C45 H45C 109.5
C44 C46 H46A 109.5
C44 C46 H46B 109.5
H46A C46 H46B 109.5
C44 C46 H46C 109.5
H46A C46 H46C 109.5
H46B C46 H46C 109.5

loop_
_geom_bond_atom_site_label_1
_geom_bond_atom_site_label_2
_geom_bond_distance
Fe1 F1 1.8702(10)
Fe1 N6 1.8765(13)
Fe1 N5 1.9025(13)
Fe1 C1 2.1151(15)
Fe1 Fe2 2.5238(4)
Fe2 F2 1.8651(9)
Fe2 N6 1.8668(13)
Fe2 N5 1.9173(13)
Fe2 C2 2.1298(15)
N1 C1 1.3511(19)
N1 C7 1.394(2)
N1 C3 1.4832(19)
N2 C1 1.350(2)
N2 C8 1.3922(19)
N2 C10 1.488(2)
N3 C2 1.3531(19)
N3 C17 1.3889(19)
N3 C13 1.4788(19)
N4 C2 1.351(2)
N4 C18 1.394(2)
N4 C20' 1.496(9)
N4 C20 1.506(9)
N5 C23 1.3965(19)
N6 C35 1.3916(19)
C3 C4 1.513(2)
C3 C5 1.519(2)
C3 H3 1.0000
C4 H4A 0.9800
C4 H4B 0.9800
C4 H4C 0.9800
C5 H5A 0.9800
C5 H5B 0.9800
C5 H5C 0.9800
C6 C7 1.497(2)
C6 H6A 0.9800
C6 H6B 0.9800
C6 H6C 0.9800
C7 C8 1.356(2)
C8 C9 1.494(2)
C9 H9A 0.9800
C9 H9B 0.9800
C9 H9C 0.9800
C10 C12 1.513(2)
C10 C11 1.516(3)
C10 H10 1.0000
C11 H11A 0.9800
C11 H11B 0.9800
C11 H11C 0.9800
C12 H12A 0.9800
C12 H12B 0.9800
C12 H12C 0.9800
C13 C15 1.515(2)
C13 C14 1.516(2)
C13 H13 1.0000
C14 H14A 0.9800
C14 H14B 0.9800
C14 H14C 0.9800
C15 H15A 0.9800
C15 H15B 0.9800
C15 H15C 0.9800
C16 C17 1.492(2)
C16 H16A 0.9800
C16 H16B 0.9800
C16 H16C 0.9800
C17 C18 1.354(2)
C18 C19 1.493(2)
C19 H19A 0.9800
C19 H19B 0.9800
C19 H19C 0.9800
C20 C21 1.47(2)
C20 C22 1.595(8)
C20 H20A 1.0000
C21 H21A 0.9800
C21 H21B 0.9800
C21 H21C 0.9800
C22 H22A 0.9800
C22 H22B 0.9800
C22 H22C 0.9800
C20' C22' 1.365(10)
C20' C21' 1.560(19)
C20' H20B 1.0000
C21' H21D 0.9800
C21' H21E 0.9800
C21' H21F 0.9800
C22' H22D 0.9800
C22' H22E 0.9800
C22' H22F 0.9800
C23 C28 1.422(2)
C23 C24 1.429(2)
C24 C25 1.391(2)
C24 C29 1.514(2)
C25 C26 1.381(3)
C25 H25 0.9500
C26 C27 1.378(3)
C26 H26 0.9500
C27 C28 1.391(2)
C27 H27 0.9500
C28 C32 1.518(2)
C29 C30 1.532(2)
C29 C31 1.533(3)
C29 H29 1.0000
C30 H30A 0.9800
C30 H30B 0.9800
C30 H30C 0.9800
C31 H31A 0.9800
C31 H31B 0.9800
C31 H31C 0.9800
C32 C33 1.532(2)
C32 C34 1.534(2)
C32 H32 1.0000
C33 H33A 0.9800
C33 H33B 0.9800
C33 H33C 0.9800
C34 H34A 0.9800
C34 H34B 0.9800
C34 H34C 0.9800
C35 C40 1.418(2)
C35 C36 1.423(2)
C36 C37 1.390(2)
C36 C41 1.519(2)
C37 C38 1.381(3)
C37 H37 0.9500
C38 C39 1.378(3)
C38 H38 0.9500
C39 C40 1.393(2)
C39 H39 0.9500
C40 C44 1.518(2)
C41 C43 1.521(3)
C41 C42 1.527(3)
C41 H41 1.0000
C42 H42A 0.9800
C42 H42B 0.9800
C42 H42C 0.9800
C43 H43A 0.9800
C43 H43B 0.9800
C43 H43C 0.9800
C44 C45 1.526(3)
C44 C46 1.530(3)
C44 H44 1.0000
C45 H45A 0.9800
C45 H45B 0.9800
C45 H45C 0.9800
C46 H46A 0.9800
C46 H46B 0.9800
C46 H46C 0.9800

loop_
_geom_torsion_atom_site_label_1
_geom_torsion_atom_site_label_2
_geom_torsion_atom_site_label_3
_geom_torsion_atom_site_label_4
_geom_torsion
F1 Fe1 Fe2 F2 165.10(6)
N6 Fe1 Fe2 F2 82.53(6)
N5 Fe1 Fe2 F2 -95.89(6)
C1 Fe1 Fe2 F2 1.27(7)
F1 Fe1 Fe2 N6 82.58(6)
N5 Fe1 Fe2 N6 -178.41(7)
C1 Fe1 Fe2 N6 -81.26(7)
F1 Fe1 Fe2 N5 -99.01(6)
N6 Fe1 Fe2 N5 178.41(7)
C1 Fe1 Fe2 N5 97.16(7)
F1 Fe1 Fe2 C2 -3.94(7)
N6 Fe1 Fe2 C2 -86.52(7)
N5 Fe1 Fe2 C2 95.07(7)
C1 Fe1 Fe2 C2 -167.78(7)
F1 Fe1 N5 C23 -50.26(18)
N6 Fe1 N5 C23 -171.78(16)
C1 Fe1 N5 C23 76.95(17)
Fe2 Fe1 N5 C23 -170.60(18)
F1 Fe1 N5 Fe2 120.35(5)
N6 Fe1 N5 Fe2 -1.18(5)
C1 Fe1 N5 Fe2 -112.45(5)
F2 Fe2 N5 C23 -67.42(15)
N6 Fe2 N5 C23 172.99(14)
C2 Fe2 N5 C23 58.76(15)
Fe1 Fe2 N5 C23 171.80(16)
F2 Fe2 N5 Fe1 120.78(5)
N6 Fe2 N5 Fe1 1.18(5)
C2 Fe2 N5 Fe1 -113.04(5)
F2 Fe2 N6 C35 50.82(17)
N5 Fe2 N6 C35 176.41(16)
C2 Fe2 N6 C35 -64.94(17)
Fe1 Fe2 N6 C35 177.61(19)
F2 Fe2 N6 Fe1 -126.79(4)
N5 Fe2 N6 Fe1 -1.19(5)
C2 Fe2 N6 Fe1 117.45(5)
F1 Fe1 N6 C35 54.87(15)
N5 Fe1 N6 C35 -176.71(14)
C1 Fe1 N6 C35 -57.35(15)
Fe2 Fe1 N6 C35 -177.91(16)
F1 Fe1 N6 Fe2 -127.22(4)
N5 Fe1 N6 Fe2 1.20(5)
C1 Fe1 N6 Fe2 120.56(5)
C8 N2 C1 N1 -0.84(17)
C10 N2 C1 N1 -179.92(13)
C8 N2 C1 Fe1 179.78(10)
C10 N2 C1 Fe1 0.7(2)
C7 N1 C1 N2 0.32(17)
C3 N1 C1 N2 -177.29(13)
C7 N1 C1 Fe1 179.65(11)
C3 N1 C1 Fe1 2.0(2)
F1 Fe1 C1 N2 -42.70(13)
N6 Fe1 C1 N2 75.81(13)
N5 Fe1 C1 N2 -178.68(12)
Fe2 Fe1 C1 N2 125.05(11)
F1 Fe1 C1 N1 138.09(13)
N6 Fe1 C1 N1 -103.40(14)
N5 Fe1 C1 N1 2.11(16)
Fe2 Fe1 C1 N1 -54.16(15)
C18 N4 C2 N3 -0.45(18)
C20' N4 C2 N3 174.8(5)
C20 N4 C2 N3 -176.6(4)
C18 N4 C2 Fe2 -178.42(12)
C20' N4 C2 Fe2 -3.2(5)
C20 N4 C2 Fe2 5.4(4)
C17 N3 C2 N4 0.15(17)
C13 N3 C2 N4 -179.47(13)
C17 N3 C2 Fe2 178.05(11)
C13 N3 C2 Fe2 -1.6(2)
F2 Fe2 C2 N4 -35.87(15)
N6 Fe2 C2 N4 84.21(14)
N5 Fe2 C2 N4 -169.38(13)
Fe1 Fe2 C2 N4 135.65(12)
F2 Fe2 C2 N3 146.65(13)
N6 Fe2 C2 N3 -93.27(14)
N5 Fe2 C2 N3 13.14(16)
Fe1 Fe2 C2 N3 -41.83(15)
C1 N1 C3 C4 -117.65(16)
C7 N1 C3 C4 65.2(2)
C1 N1 C3 C5 114.47(17)
C7 N1 C3 C5 -62.7(2)
C1 N1 C7 C8 0.31(18)
C3 N1 C7 C8 177.72(14)
C1 N1 C7 C6 -179.56(16)
C3 N1 C7 C6 -2.2(3)
N1 C7 C8 N2 -0.79(17)
C6 C7 C8 N2 179.07(16)
N1 C7 C8 C9 179.55(17)
C6 C7 C8 C9 -0.6(3)
C1 N2 C8 C7 1.04(18)
C10 N2 C8 C7 -179.94(15)
C1 N2 C8 C9 -179.29(16)
C10 N2 C8 C9 -0.3(3)
C1 N2 C10 C12 -124.14(16)
C8 N2 C10 C12 56.9(2)
C1 N2 C10 C11 107.39(17)
C8 N2 C10 C11 -71.5(2)
C2 N3 C13 C15 -114.89(17)
C17 N3 C13 C15 65.6(2)
C2 N3 C13 C14 116.83(16)
C17 N3 C13 C14 -62.7(2)
C2 N3 C17 C18 0.21(18)
C13 N3 C17 C18 179.80(14)
C2 N3 C17 C16 -179.54(16)
C13 N3 C17 C16 0.1(2)
N3 C17 C18 N4 -0.46(18)
C16 C17 C18 N4 179.27(17)
N3 C17 C18 C19 179.41(19)
C16 C17 C18 C19 -0.9(3)
C2 N4 C18 C17 0.6(2)
C20' N4 C18 C17 -175.4(4)
C20 N4 C18 C17 175.8(5)
C2 N4 C18 C19 -179.29(18)
C20' N4 C18 C19 4.7(4)
C20 N4 C18 C19 -4.1(6)
C2 N4 C20 C21 124.2(9)
C18 N4 C20 C21 -50.8(11)
C20' N4 C20 C21 -77(2)
C2 N4 C20 C22 -119.7(3)
C18 N4 C20 C22 65.3(7)
C20' N4 C20 C22 39.0(19)
C2 N4 C20' C22' -44.9(8)
C18 N4 C20' C22' 130.1(5)
C20 N4 C20' C22' -71(2)
C2 N4 C20' C21' 95.0(8)
C18 N4 C20' C21' -90.0(7)
C20 N4 C20' C21' 69(2)
Fe1 N5 C23 C28 -151.75(13)
Fe2 N5 C23 C28 41.5(2)
Fe1 N5 C23 C24 30.2(2)
Fe2 N5 C23 C24 -136.57(13)
N5 C23 C24 C25 173.84(14)
C28 C23 C24 C25 -4.3(2)
N5 C23 C24 C29 -7.3(2)
C28 C23 C24 C29 174.59(14)
C23 C24 C25 C26 1.4(3)
C29 C24 C25 C26 -177.49(17)
C24 C25 C26 C27 1.8(3)
C25 C26 C27 C28 -2.0(3)
C26 C27 C28 C23 -0.9(3)
C26 C27 C28 C32 -179.30(17)
N5 C23 C28 C27 -174.07(15)
C24 C23 C28 C27 4.0(2)
N5 C23 C28 C32 4.2(2)
C24 C23 C28 C32 -177.67(14)
C25 C24 C29 C30 -26.8(2)
C23 C24 C29 C30 154.32(16)
C25 C24 C29 C31 96.59(18)
C23 C24 C29 C31 -82.27(19)
C27 C28 C32 C33 -46.3(2)
C23 C28 C32 C33 135.35(16)
C27 C28 C32 C34 77.23(19)
C23 C28 C32 C34 -101.11(17)
Fe2 N6 C35 C40 107.80(18)
Fe1 N6 C35 C40 -75.52(19)
Fe2 N6 C35 C36 -73.3(2)
Fe1 N6 C35 C36 103.36(16)
N6 C35 C36 C37 -177.70(14)
C40 C35 C36 C37 1.2(2)
N6 C35 C36 C41 1.6(2)
C40 C35 C36 C41 -179.53(15)
C35 C36 C37 C38 -0.4(3)
C41 C36 C37 C38 -179.69(16)
C36 C37 C38 C39 -0.9(3)
C37 C38 C39 C40 1.5(3)
C38 C39 C40 C35 -0.7(3)
C38 C39 C40 C44 179.85(17)
N6 C35 C40 C39 178.21(15)
C36 C35 C40 C39 -0.7(2)
N6 C35 C40 C44 -2.3(2)
C36 C35 C40 C44 178.80(15)
C37 C36 C41 C43 -59.5(2)
C35 C36 C41 C43 121.19(18)
C37 C36 C41 C42 64.7(2)
C35 C36 C41 C42 -114.60(17)
C39 C40 C44 C45 -58.3(2)
C35 C40 C44 C45 122.21(18)
C39 C40 C44 C46 66.8(2)
C35 C40 C44 C46 -112.64(19)
